data_2020130
loop_
_publ_author_name
'Kamal, Kulsoom'
'Maurya, Hardesh K.'
'Gupta, Atul'
'Vasudev, Prema G.'

_publ_section_title
;
 Crystal structures of four \d-keto esters and a Cambridge Structural
 Database analysis of cyano--halogen interactions
;
_journal_coeditor_code FN3205
_journal_issue 10
_journal_name_full 'Acta Crystallographica Section C'
_journal_page_first 921
_journal_page_last 928
_journal_paper_doi 10.1107/S2053229615017106
_journal_volume 71
_journal_year 2015
_chemical_formula_iupac 'C19 H22 N2 O3'
_chemical_formula_moiety 'C19 H22 N2 O3'
_chemical_formula_sum 'C19 H22 N2 O3'
_chemical_formula_weight 326.38
_chemical_name_systematic
;
Ethyl 2-cyano-5-oxo-5-phenyl-3-(piperidin-1-yl)pent-2-enoate
;
_space_group_crystal_system monoclinic
_space_group_IT_number 14
_space_group_name_Hall '-P 2yn'
_space_group_name_H-M_alt 'P 1 21/n 1'
_symmetry_space_group_name_Hall '-P 2yn'
_symmetry_space_group_name_H-M 'P 1 21/n 1'
_atom_sites_solution_hydrogens geom
_audit_creation_method SHELXL-2014/7
_cell_angle_alpha 90
_cell_angle_beta 107.194(2)
_cell_angle_gamma 90
_cell_formula_units_Z 4
_cell_length_a 12.4152(10)
_cell_length_b 8.9071(6)
_cell_length_c 16.5072(12)
_cell_measurement_temperature 293(2)
_cell_volume 1743.8(2)
_computing_cell_refinement 'SAINT (Bruker, 2007)'
_computing_data_collection 'APEX2 (Bruker, 2007)'
_computing_data_reduction 'SAINT (Bruker, 2007)'
_computing_publication_material 'SHELXL2014 (Sheldrick, 2015)'
_computing_structure_refinement 'SHELXL2014 (Sheldrick, 2015)'
_computing_structure_solution 'SHELXS97 (Sheldrick, 2008)'
_diffrn_ambient_temperature 293(2)
_diffrn_measured_fraction_theta_full 0.995
_diffrn_measured_fraction_theta_max 0.995
_diffrn_measurement_device_type 'Bruker APEXII CCD area-detector'
_diffrn_radiation_type MoK\a
_diffrn_radiation_wavelength 0.71073
_diffrn_reflns_av_R_equivalents 0.0442
_diffrn_reflns_limit_h_max 10
_diffrn_reflns_limit_h_min -15
_diffrn_reflns_limit_k_max 10
_diffrn_reflns_limit_k_min -11
_diffrn_reflns_limit_l_max 20
_diffrn_reflns_limit_l_min -20
_diffrn_reflns_number 7982
_diffrn_reflns_theta_full 25.242
_diffrn_reflns_theta_max 26.368
_diffrn_reflns_theta_min 2.435
_exptl_absorpt_coefficient_mu 0.085
_exptl_absorpt_correction_type none
_exptl_crystal_colour colourless
_exptl_crystal_density_diffrn 1.243
_exptl_crystal_description needle
_exptl_crystal_F_000 696
_exptl_crystal_size_max 0.60
_exptl_crystal_size_mid 0.06
_exptl_crystal_size_min 0.02
_refine_diff_density_max 0.221
_refine_diff_density_min -0.255
_refine_ls_extinction_method none
_refine_ls_goodness_of_fit_ref 1.024
_refine_ls_hydrogen_treatment constr
_refine_ls_matrix_type full
_refine_ls_number_parameters 217
_refine_ls_number_reflns 3550
_refine_ls_number_restraints 3
_refine_ls_restrained_S_all 1.104
_refine_ls_R_factor_all 0.1010
_refine_ls_R_factor_gt 0.0518
_refine_ls_shift/su_max 0.010
_refine_ls_shift/su_mean 0.001
_refine_ls_structure_factor_coef Fsqd
_refine_ls_weighting_details 'w = 1/[\s^2^(Fo^2^)+(0.0716P)^2^] where P=(Fo^2^+2Fc^2^)/3'
_refine_ls_weighting_scheme calc
_refine_ls_wR_factor_gt 0.1198
_refine_ls_wR_factor_ref 0.1403
_reflns_number_gt 2211
_reflns_number_total 3550
_reflns_threshold_expression I>2\s(I)
_cod_data_source_file fn3205sup1.cif
_cod_data_source_block 1
_cod_database_code 2020130
_shelx_space_group_comment
;
The symmetry employed for this shelxl refinement is uniquely defined
by the following loop, which should always be used as a source of
symmetry information in preference to the above space-group names.
They are only intended as comments.
;

loop_
_space_group_symop_operation_xyz
'x, y, z'
'-x+1/2, y+1/2, -z+1/2'
'-x, -y, -z'
'x-1/2, -y-1/2, z-1/2'

loop_
_atom_site_type_symbol
_atom_site_label
_atom_site_fract_x
_atom_site_fract_y
_atom_site_fract_z
_atom_site_U_iso_or_equiv
_atom_site_adp_type
_atom_site_calc_flag
_atom_site_occupancy
O O1 0.32648(11) 0.56311(16) 1.00253(8) 0.0284(4) Uani d 1
O O2 0.33697(11) 0.54287(16) 0.86947(8) 0.0288(4) Uani d 1
O O3 0.11852(11) 0.48808(17) 0.68463(8) 0.0283(4) Uani d 1
N N1 0.12498(14) 0.3743(2) 1.04256(10) 0.0282(4) Uani d 1
N N2 0.03660(13) 0.29112(18) 0.81128(9) 0.0225(4) Uani d 1
C C1 0.4218(2) 0.7376(3) 1.10630(14) 0.0572(8) Uani d 1
H H1A 0.4796 0.8130 1.1211 0.086 Uiso calc 1
H H1B 0.3507 0.7816 1.1051 0.086 Uiso calc 1
H H1C 0.4397 0.6584 1.1476 0.086 Uiso calc 1
C C2 0.41450(18) 0.6752(3) 1.02088(13) 0.0345(6) Uani d 1
H H2A 0.3963 0.7540 0.9784 0.041 Uiso calc 1
H H2B 0.4858 0.6302 1.0212 0.041 Uiso calc 1
C C3 0.29118(16) 0.5089(2) 0.92260(12) 0.0222(5) Uani d 1
C C4 0.19338(16) 0.4136(2) 0.91138(11) 0.0196(4) Uani d 1
C C5 0.14377(16) 0.3357(2) 0.83540(11) 0.0208(5) Uani d 1
C C6 0.21694(16) 0.2989(2) 0.77979(11) 0.0228(5) Uani d 1
H H6A 0.2020 0.1965 0.7596 0.027 Uiso calc 1
H H6B 0.2955 0.3048 0.8134 0.027 Uiso calc 1
C C7 0.19787(16) 0.4025(2) 0.70460(11) 0.0215(5) Uani d 1
C C8 0.28030(16) 0.3948(2) 0.65449(11) 0.0213(5) Uani d 1
C C9 0.26664(17) 0.4907(2) 0.58593(12) 0.0263(5) Uani d 1
H H9 0.2076 0.5595 0.5726 0.032 Uiso calc 1
C C10 0.33996(19) 0.4847(3) 0.53743(13) 0.0308(5) Uani d 1
H H10 0.3308 0.5500 0.4919 0.037 Uiso calc 1
C C11 0.42705(18) 0.3818(2) 0.55653(13) 0.0321(5) Uani d 1
H H11 0.4760 0.3773 0.5235 0.039 Uiso calc 1
C C12 0.44167(18) 0.2856(2) 0.62433(13) 0.0296(5) Uani d 1
H H12 0.5006 0.2167 0.6371 0.036 Uiso calc 1
C C13 0.36863(17) 0.2916(2) 0.67341(12) 0.0242(5) Uani d 1
H H13 0.3785 0.2266 0.7191 0.029 Uiso calc 1
C C14 -0.01074(17) 0.1785(2) 0.74437(12) 0.0299(5) Uani d 1
H H14A -0.0367 0.0923 0.7692 0.036 Uiso calc 1
H H14B 0.0480 0.1448 0.7208 0.036 Uiso calc 1
C C15 -0.10796(18) 0.2415(3) 0.67380(12) 0.0348(6) Uani d 1
H H15A -0.0805 0.3203 0.6445 0.042 Uiso calc 1
H H15B -0.1399 0.1628 0.6332 0.042 Uiso calc 1
C C16 -0.19830(17) 0.3042(3) 0.70906(13) 0.0340(6) Uani d 1
H H16A -0.2562 0.3528 0.6641 0.041 Uiso calc 1
H H16B -0.2331 0.2230 0.7315 0.041 Uiso calc 1
C C17 -0.14767(17) 0.4158(2) 0.77833(12) 0.0282(5) Uani d 1
H H17A -0.2053 0.4488 0.8032 0.034 Uiso calc 1
H H17B -0.1221 0.5029 0.7539 0.034 Uiso calc 1
C C18 -0.04958(16) 0.3512(2) 0.84731(11) 0.0251(5) Uani d 1
H H18A -0.0166 0.4289 0.8883 0.030 Uiso calc 1
H H18B -0.0764 0.2716 0.8766 0.030 Uiso calc 1
C C19 0.15396(15) 0.3952(2) 0.98361(12) 0.0210(5) Uani d 1

loop_
_atom_site_aniso_label
_atom_site_aniso_U_11
_atom_site_aniso_U_22
_atom_site_aniso_U_33
_atom_site_aniso_U_12
_atom_site_aniso_U_13
_atom_site_aniso_U_23
O1 0.0253(8) 0.0295(9) 0.0276(7) -0.0095(7) 0.0036(6) -0.0025(7)
O2 0.0266(8) 0.0312(9) 0.0304(8) -0.0010(7) 0.0113(7) 0.0051(7)
O3 0.0267(9) 0.0271(9) 0.0317(7) 0.0064(7) 0.0094(6) 0.0051(7)
N1 0.0267(10) 0.0335(11) 0.0248(9) -0.0011(9) 0.0084(8) -0.0014(8)
N2 0.0216(9) 0.0238(10) 0.0218(8) 0.0009(8) 0.0060(7) -0.0038(8)
C1 0.0667(19) 0.0504(18) 0.0425(14) -0.0253(16) -0.0022(13) -0.0074(14)
C2 0.0247(12) 0.0276(13) 0.0462(13) -0.0058(10) 0.0028(10) 0.0010(11)
C3 0.0198(10) 0.0207(11) 0.0251(10) 0.0042(9) 0.0052(8) 0.0031(9)
C4 0.0184(10) 0.0219(11) 0.0191(9) 0.0018(9) 0.0063(8) 0.0032(9)
C5 0.0224(11) 0.0197(11) 0.0204(9) 0.0036(9) 0.0065(8) 0.0042(9)
C6 0.0226(11) 0.0227(12) 0.0235(10) 0.0034(9) 0.0075(8) -0.0011(9)
C7 0.0223(11) 0.0185(11) 0.0231(10) -0.0024(9) 0.0059(8) -0.0035(9)
C8 0.0234(11) 0.0194(11) 0.0217(9) -0.0032(9) 0.0075(8) -0.0048(9)
C9 0.0306(12) 0.0212(12) 0.0277(10) -0.0021(10) 0.0094(9) -0.0006(9)
C10 0.0422(14) 0.0270(13) 0.0265(11) -0.0055(11) 0.0152(10) 0.0014(10)
C11 0.0392(13) 0.0282(13) 0.0367(11) -0.0088(11) 0.0231(10) -0.0052(11)
C12 0.0296(12) 0.0261(13) 0.0374(11) -0.0008(10) 0.0163(10) -0.0038(10)
C13 0.0286(12) 0.0210(12) 0.0242(10) -0.0025(10) 0.0097(9) 0.0000(9)
C14 0.0286(12) 0.0283(13) 0.0328(11) -0.0016(10) 0.0090(9) -0.0110(10)
C15 0.0327(12) 0.0402(15) 0.0286(11) -0.0066(11) 0.0047(10) -0.0131(11)
C16 0.0258(12) 0.0397(15) 0.0312(11) 0.0003(11) 0.0002(9) -0.0067(11)
C17 0.0235(11) 0.0289(13) 0.0313(11) 0.0018(10) 0.0066(9) -0.0036(10)
C18 0.0228(11) 0.0293(13) 0.0244(10) -0.0004(10) 0.0089(9) -0.0029(9)
C19 0.0167(10) 0.0203(11) 0.0241(10) -0.0013(9) 0.0031(8) -0.0021(9)

loop_
_atom_type_symbol
_atom_type_description
_atom_type_scat_dispersion_real
_atom_type_scat_dispersion_imag
_atom_type_scat_source
C C 0.0033 0.0016 'International Tables Vol C Tables 4.2.6.8 and 6.1.1.4'
H H 0.0000 0.0000 'International Tables Vol C Tables 4.2.6.8 and 6.1.1.4'
N N 0.0061 0.0033 'International Tables Vol C Tables 4.2.6.8 and 6.1.1.4'
O O 0.0106 0.0060 'International Tables Vol C Tables 4.2.6.8 and 6.1.1.4'

loop_
_geom_angle_atom_site_label_1
_geom_angle_atom_site_label_2
_geom_angle_atom_site_label_3
_geom_angle
C3 O1 C2 117.30(15)
C5 N2 C18 123.58(16)
C5 N2 C14 124.52(16)
C18 N2 C14 111.89(15)
C2 C1 H1A 109.5
C2 C1 H1B 109.5
H1A C1 H1B 109.5
C2 C1 H1C 109.5
H1A C1 H1C 109.5
H1B C1 H1C 109.5
O1 C2 C1 106.63(18)
O1 C2 H2A 110.4
C1 C2 H2A 110.4
O1 C2 H2B 110.4
C1 C2 H2B 110.4
H2A C2 H2B 108.6
O2 C3 O1 122.00(18)
O2 C3 C4 127.36(18)
O1 C3 C4 110.61(16)
C5 C4 C19 121.38(17)
C5 C4 C3 122.22(17)
C19 C4 C3 116.28(16)
N2 C5 C4 123.31(17)
N2 C5 C6 118.85(16)
C4 C5 C6 117.83(17)
C5 C6 C7 113.11(16)
C5 C6 H6A 109.0
C7 C6 H6A 109.0
C5 C6 H6B 109.0
C7 C6 H6B 109.0
H6A C6 H6B 107.8
O3 C7 C8 120.84(17)
O3 C7 C6 121.74(17)
C8 C7 C6 117.42(17)
C9 C8 C13 119.14(18)
C9 C8 C7 118.96(18)
C13 C8 C7 121.87(17)
C10 C9 C8 120.5(2)
C10 C9 H9 119.8
C8 C9 H9 119.8
C11 C10 C9 119.96(19)
C11 C10 H10 120.0
C9 C10 H10 120.0
C12 C11 C10 120.3(2)
C12 C11 H11 119.8
C10 C11 H11 119.8
C11 C12 C13 120.0(2)
C11 C12 H12 120.0
C13 C12 H12 120.0
C12 C13 C8 120.17(18)
C12 C13 H13 119.9
C8 C13 H13 119.9
N2 C14 C15 111.93(17)
N2 C14 H14A 109.2
C15 C14 H14A 109.2
N2 C14 H14B 109.2
C15 C14 H14B 109.2
H14A C14 H14B 107.9
C16 C15 C14 110.66(16)
C16 C15 H15A 109.5
C14 C15 H15A 109.5
C16 C15 H15B 109.5
C14 C15 H15B 109.5
H15A C15 H15B 108.1
C17 C16 C15 110.18(17)
C17 C16 H16A 109.6
C15 C16 H16A 109.6
C17 C16 H16B 109.6
C15 C16 H16B 109.6
H16A C16 H16B 108.1
C16 C17 C18 112.51(18)
C16 C17 H17A 109.1
C18 C17 H17A 109.1
C16 C17 H17B 109.1
C18 C17 H17B 109.1
H17A C17 H17B 107.8
N2 C18 C17 110.73(15)
N2 C18 H18A 109.5
C17 C18 H18A 109.5
N2 C18 H18B 109.5
C17 C18 H18B 109.5
H18A C18 H18B 108.1
N1 C19 C4 176.9(2)

loop_
_geom_bond_atom_site_label_1
_geom_bond_atom_site_label_2
_geom_bond_distance
O1 C3 1.351(2)
O1 C2 1.444(2)
O2 C3 1.216(2)
O3 C7 1.212(2)
N1 C19 1.148(2)
N2 C5 1.332(2)
N2 C18 1.470(2)
N2 C14 1.479(2)
C1 C2 1.494(3)
C1 H1A 0.9600
C1 H1B 0.9600
C1 H1C 0.9600
C2 H2A 0.9700
C2 H2B 0.9700
C3 C4 1.448(3)
C4 C5 1.406(3)
C4 C19 1.426(3)
C5 C6 1.506(2)
C6 C7 1.508(3)
C6 H6A 0.9700
C6 H6B 0.9700
C7 C8 1.495(3)
C8 C9 1.388(3)
C8 C13 1.394(3)
C9 C10 1.380(3)
C9 H9 0.9300
C10 C11 1.381(3)
C10 H10 0.9300
C11 C12 1.378(3)
C11 H11 0.9300
C12 C13 1.384(3)
C12 H12 0.9300
C13 H13 0.9300
C14 C15 1.516(3)
C14 H14A 0.9700
C14 H14B 0.9700
C15 C16 1.515(3)
C15 H15A 0.9700
C15 H15B 0.9700
C16 C17 1.505(3)
C16 H16A 0.9700
C16 H16B 0.9700
C17 C18 1.514(3)
C17 H17A 0.9700
C17 H17B 0.9700
C18 H18A 0.9700
C18 H18B 0.9700

loop_
_geom_hbond_atom_site_label_D
_geom_hbond_atom_site_label_H
_geom_hbond_atom_site_label_A
_geom_hbond_site_symmetry_A
_geom_hbond_distance_DH
_geom_hbond_distance_HA
_geom_hbond_distance_DA
_geom_hbond_angle_DHA
C1 H1A O3 4_676 0.96 2.48 3.426(3) 169.1
C6 H6A O2 2_546 0.97 2.46 3.278(2) 142.2
C6 H6B O2 . 0.97 2.31 2.798(3) 110.2
C14 H14B O2 2_546 0.97 2.52 3.470(2) 166.8
C18 H18A N1 . 0.97 2.68 3.316(2) 123.9
C18 H18A N1 3_567 0.97 2.66 3.341(3) 127.3

loop_
_geom_torsion_atom_site_label_1
_geom_torsion_atom_site_label_2
_geom_torsion_atom_site_label_3
_geom_torsion_atom_site_label_4
_geom_torsion
C3 O1 C2 C1 169.00(18)
C2 O1 C3 O2 5.9(3)
C2 O1 C3 C4 -172.36(17)
O2 C3 C4 C5 5.7(3)
O1 C3 C4 C5 -176.15(18)
O2 C3 C4 C19 -178.1(2)
O1 C3 C4 C19 0.0(2)
C18 N2 C5 C4 17.2(3)
C14 N2 C5 C4 -164.10(18)
C18 N2 C5 C6 -163.92(17)
C14 N2 C5 C6 14.8(3)
C19 C4 C5 N2 28.0(3)
C3 C4 C5 N2 -156.07(19)
C19 C4 C5 C6 -150.89(18)
C3 C4 C5 C6 25.1(3)
N2 C5 C6 C7 79.1(2)
C4 C5 C6 C7 -102.0(2)
C5 C6 C7 O3 -11.8(3)
C5 C6 C7 C8 168.86(16)
O3 C7 C8 C9 1.9(3)
C6 C7 C8 C9 -178.69(17)
O3 C7 C8 C13 -176.41(18)
C6 C7 C8 C13 3.0(3)
C13 C8 C9 C10 -0.4(3)
C7 C8 C9 C10 -178.84(18)
C8 C9 C10 C11 0.6(3)
C9 C10 C11 C12 -0.5(3)
C10 C11 C12 C13 0.2(3)
C11 C12 C13 C8 0.0(3)
C9 C8 C13 C12 0.1(3)
C7 C8 C13 C12 178.50(17)
C5 N2 C14 C15 -122.1(2)
C18 N2 C14 C15 56.7(2)
N2 C14 C15 C16 -55.4(2)
C14 C15 C16 C17 53.7(3)
C15 C16 C17 C18 -54.3(2)
C5 N2 C18 C17 123.2(2)
C14 N2 C18 C17 -55.6(2)
C16 C17 C18 N2 55.2(2)

_cod_database_fobs_code 2020130
